data_7208052
loop_
_publ_author_name
'Conterosito, Eleonora'
'Croce, Gianluca'
'Palin, Luca'
'Boccaleri, Enrico'
'van Beek, Wouter'
'Milanesio, Marco'

_publ_section_title
;
 Crystal structure and solid-state transformations of
 Zn--triethanolamine--acetate complexes to ZnO
;
_journal_issue 13
_journal_name_full CrystEngComm
_journal_page_first 4472
_journal_paper_doi 10.1039/c2ce06468e
_journal_volume 14
_journal_year 2012
_chemical_formula_sum 'C20 H42 N2 O16 Zn4'
_chemical_formula_weight 828.04
_chemical_name_systematic
;
?
;
_space_group_IT_number 2
_symmetry_cell_setting triclinic
_symmetry_space_group_name_Hall '-P 1'
_symmetry_space_group_name_H-M 'P -1'
_atom_sites_solution_hydrogens geom
_atom_sites_solution_primary direct
_atom_sites_solution_secondary difmap
_audit_creation_method SHELXL-97
_cell_angle_alpha 91.118(4)
_cell_angle_beta 113.570(5)
_cell_angle_gamma 98.367(5)
_cell_formula_units_Z 1
_cell_length_a 8.4232(5)
_cell_length_b 10.0883(5)
_cell_length_c 10.1361(6)
_cell_measurement_temperature 293(2)
_cell_volume 778.19(8)
_computing_cell_refinement 'CrysAlisPRO 171.34.44(OXford Diffraction)'
_computing_data_collection 'CrysAlisPRO 171.34.44(OXford Diffraction)'
_computing_data_reduction 'CrysAlisPRO 171.34.44(OXford Diffraction)'
_computing_molecular_graphics 'ORTEP3 for Windows (Farrugia, L. J., 1997)'
_computing_structure_refinement 'SHELXL-97 (Sheldrick, 2007)'
_computing_structure_solution 'Sir2008 (Burla, 2007)'
_diffrn_ambient_temperature 293(2)
_diffrn_measured_fraction_theta_full 0.996
_diffrn_measured_fraction_theta_max 0.901
_diffrn_radiation_monochromator graphite
_diffrn_radiation_source 'fine-focus sealed tube'
_diffrn_radiation_type MoK\a
_diffrn_radiation_wavelength 0.71073
_diffrn_reflns_av_R_equivalents 0.0368
_diffrn_reflns_av_sigmaI/netI 0.0340
_diffrn_reflns_limit_h_max 10
_diffrn_reflns_limit_h_min -11
_diffrn_reflns_limit_k_max 12
_diffrn_reflns_limit_k_min -12
_diffrn_reflns_limit_l_max 13
_diffrn_reflns_limit_l_min -13
_diffrn_reflns_number 14250
_diffrn_reflns_theta_full 25.00
_diffrn_reflns_theta_max 28.23
_diffrn_reflns_theta_min 4.10
_exptl_absorpt_coefficient_mu 3.117
_exptl_absorpt_correction_T_max 1.00000
_exptl_absorpt_correction_T_min 0.57302
_exptl_absorpt_correction_type multi-scan
_exptl_absorpt_process_details
;
CrysAlis RED, Oxford Diffraction Ltd.,
Version 1.171.32.29 (release 10-06-2008 CrysAlis171 .NET)
(compiled Jun 10 2008,16:49:55)
Empirical absorption correction using spherical harmonics,
implemented in SCALE3 ABSPACK scaling algorithm.
;
_exptl_crystal_colour colorless
_exptl_crystal_density_diffrn 1.767
_exptl_crystal_density_method 'not measured'
_exptl_crystal_F_000 424
_exptl_crystal_size_max 0.2781)
_exptl_crystal_size_mid 0.01(7)
_exptl_crystal_size_min 0.01(2)
_refine_diff_density_max 0.766
_refine_diff_density_min -0.488
_refine_diff_density_rms 0.080
_refine_ls_extinction_method none
_refine_ls_goodness_of_fit_ref 1.011
_refine_ls_hydrogen_treatment mixed
_refine_ls_matrix_type full
_refine_ls_number_parameters 198
_refine_ls_number_reflns 3472
_refine_ls_number_restraints 2
_refine_ls_restrained_S_all 1.011
_refine_ls_R_factor_all 0.0532
_refine_ls_R_factor_gt 0.0300
_refine_ls_shift/su_max 0.000
_refine_ls_shift/su_mean 0.000
_refine_ls_structure_factor_coef Fsqd
_refine_ls_weighting_details 'calc w=1/[\s^2^(Fo^2^)+(0.0314P)^2^+0.5789P] where P=(Fo^2^+2Fc^2^)/3'
_refine_ls_weighting_scheme calc
_refine_ls_wR_factor_gt 0.0624
_refine_ls_wR_factor_ref 0.0696
_reflns_number_gt 2613
_reflns_number_total 3472
_reflns_threshold_expression >2sigma(I)
_cod_data_source_file c2ce06468e.txt
_cod_data_source_block exp_263
_cod_depositor_comments
;
The following automatic conversions were performed:

'_symmetry_cell_setting' value 'Triclinic' changed to 'triclinic'
according to /home/saulius/struct/CIF-dictionaries/cif_core.dic
dictionary named 'cif_core.dic' version 2.4.1 from 2010-06-29.

Automatic conversion script
Id: cif_fix_values 1891 2012-01-12 08:04:46Z andrius 
;
_cod_original_sg_symbol_H-M P-1
_cod_database_code 7208052

loop_
_symmetry_equiv_pos_as_xyz
'x, y, z'
'-x, -y, -z'

loop_
_atom_site_label
_atom_site_type_symbol
_atom_site_fract_x
_atom_site_fract_y
_atom_site_fract_z
_atom_site_U_iso_or_equiv
_atom_site_adp_type
_atom_site_occupancy
_atom_site_symmetry_multiplicity
_atom_site_calc_flag
_atom_site_refinement_flags
C1 C 0.2252(4) 0.5218(3) 0.1965(3) 0.0333(7) Uani 1 1 d .
H1A H 0.1376 0.4498 0.1319 0.040 Uiso 1 1 calc R
H1B H 0.3365 0.5162 0.1911 0.040 Uiso 1 1 calc R
C2 C 0.1717(4) 0.6568(3) 0.1505(3) 0.0323(7) Uani 1 1 d .
H2A H 0.1797 0.6731 0.0592 0.039 Uiso 1 1 calc R
H2B H 0.0508 0.6555 0.1370 0.039 Uiso 1 1 calc R
C3 C 0.1992(4) 0.8821(3) 0.2617(3) 0.0345(7) Uani 1 1 d .
H3A H 0.1247 0.8964 0.1633 0.041 Uiso 1 1 calc R
H3B H 0.2867 0.9623 0.3032 0.041 Uiso 1 1 calc R
C4 C 0.0895(4) 0.8578(3) 0.3486(3) 0.0387(7) Uani 1 1 d D
H4A H 0.0485 0.9395 0.3632 0.046 Uiso 1 1 calc R
H4B H -0.0119 0.7886 0.2982 0.046 Uiso 1 1 calc R
C5 C 0.4608(4) 0.8049(3) 0.2559(3) 0.0348(7) Uani 1 1 d .
H5A H 0.4559 0.8770 0.1932 0.042 Uiso 1 1 calc R
H5B H 0.4915 0.7288 0.2167 0.042 Uiso 1 1 calc R
C6 C 0.2846(4) 0.5152(3) 0.6908(3) 0.0302(6) Uani 1 1 d .
C7 C 0.2797(5) 0.5239(4) 0.8372(3) 0.0459(9) Uani 1 1 d .
H7A H 0.3749 0.5908 0.9001 0.069 Uiso 1 1 calc R
H7B H 0.2912 0.4383 0.8766 0.069 Uiso 1 1 calc R
H7C H 0.1701 0.5481 0.8285 0.069 Uiso 1 1 calc R
C8 C 0.4006(4) 0.1490(3) 0.5930(3) 0.0351(7) Uani 1 1 d .
H8A H 0.4202 0.0639 0.5611 0.042 Uiso 1 1 calc R
H8B H 0.2852 0.1348 0.5951 0.042 Uiso 1 1 calc R
C9 C -0.0624(4) 0.1702(3) 0.2251(3) 0.0305(7) Uani 1 1 d .
C10 C -0.2382(5) 0.0816(4) 0.1560(4) 0.0494(9) Uani 1 1 d .
H10A H -0.2584 0.0276 0.2266 0.074 Uiso 1 1 calc R
H10B H -0.2407 0.0241 0.0784 0.074 Uiso 1 1 calc R
H10C H -0.3282 0.1362 0.1189 0.074 Uiso 1 1 calc R
N1 N 0.2871(3) 0.7658(2) 0.2612(2) 0.0277(5) Uani 1 1 d .
O1 O 0.1997(3) 0.8156(2) 0.4850(2) 0.0357(5) Uani 1 1 d D
O2 O 0.2413(3) 0.50737(19) 0.3397(2) 0.0339(5) Uani 1 1 d .
O3 O 0.3694(3) 0.6140(2) 0.6593(2) 0.0363(5) Uani 1 1 d .
O4 O 0.2029(3) 0.4108(2) 0.6096(2) 0.0448(6) Uani 1 1 d .
O5 O 0.4054(2) 0.2452(2) 0.4934(2) 0.0314(5) Uani 1 1 d .
O6 O -0.0179(3) 0.2214(2) 0.3550(2) 0.0362(5) Uani 1 1 d .
O7 O 0.0333(3) 0.1952(3) 0.1616(3) 0.0515(6) Uani 1 1 d .
Zn1 Zn 0.34942(4) 0.67516(3) 0.46687(3) 0.02537(10) Uani 1 1 d .
Zn2 Zn 0.21071(4) 0.34345(3) 0.42395(3) 0.02812(10) Uani 1 1 d .
O1W O -0.3429(5) -0.2052(4) -0.0972(5) 0.1045(14) Uani 1 1 d G
H1WA H -0.2384 -0.2029 -0.0899 0.157 Uiso 1 1 d G
H1WB H -0.4125 -0.2628 -0.1656 0.157 Uiso 1 1 d G
H1 H 0.143(4) 0.803(7) 0.537(3) 0.157 Uiso 1 1 d D

loop_
_atom_site_aniso_label
_atom_site_aniso_U_11
_atom_site_aniso_U_22
_atom_site_aniso_U_33
_atom_site_aniso_U_23
_atom_site_aniso_U_13
_atom_site_aniso_U_12
C1 0.0431(18) 0.0279(14) 0.0247(14) -0.0001(11) 0.0121(13) -0.0014(13)
C2 0.0352(17) 0.0305(15) 0.0254(14) 0.0041(11) 0.0072(12) 0.0029(13)
C3 0.0358(17) 0.0270(14) 0.0379(16) 0.0098(12) 0.0116(14) 0.0059(13)
C4 0.0364(18) 0.0343(16) 0.0478(19) 0.0117(14) 0.0169(15) 0.0135(14)
C5 0.0351(17) 0.0362(16) 0.0345(16) 0.0100(13) 0.0176(13) -0.0008(14)
C6 0.0303(16) 0.0337(15) 0.0292(14) 0.0060(12) 0.0138(13) 0.0081(13)
C7 0.058(2) 0.0469(19) 0.0388(18) 0.0019(15) 0.0285(17) 0.0018(17)
C8 0.0310(16) 0.0299(15) 0.0407(17) 0.0092(13) 0.0127(14) -0.0012(13)
C9 0.0314(16) 0.0229(13) 0.0341(15) 0.0065(11) 0.0096(13) 0.0052(12)
C10 0.044(2) 0.0443(19) 0.0422(18) 0.0008(15) 0.0046(15) -0.0089(16)
N1 0.0284(13) 0.0240(11) 0.0287(12) 0.0039(9) 0.0104(10) 0.0018(10)
O1 0.0386(12) 0.0354(11) 0.0416(12) 0.0097(9) 0.0228(10) 0.0122(10)
O2 0.0486(13) 0.0228(10) 0.0281(10) 0.0018(8) 0.0158(9) -0.0009(9)
O3 0.0413(13) 0.0355(11) 0.0299(10) 0.0044(9) 0.0147(9) -0.0010(10)
O4 0.0615(16) 0.0358(12) 0.0401(12) -0.0054(10) 0.0298(12) -0.0085(11)
O5 0.0249(10) 0.0326(10) 0.0329(10) 0.0114(8) 0.0087(8) 0.0012(8)
O6 0.0311(11) 0.0396(12) 0.0359(11) -0.0044(9) 0.0152(9) -0.0034(9)
O7 0.0537(16) 0.0607(16) 0.0473(14) 0.0103(12) 0.0303(12) 0.0025(13)
Zn1 0.02767(19) 0.02182(17) 0.02551(17) 0.00260(12) 0.01080(14) 0.00076(13)
Zn2 0.02931(19) 0.02211(17) 0.03117(18) 0.00306(13) 0.01207(15) -0.00052(14)
O1W 0.084(2) 0.113(3) 0.122(3) -0.060(2) 0.065(2) -0.023(2)

loop_
_atom_type_symbol
_atom_type_description
_atom_type_scat_dispersion_real
_atom_type_scat_dispersion_imag
_atom_type_scat_source
C C 0.0033 0.0016 'International Tables Vol C Tables 4.2.6.8 and 6.1.1.4'
N N 0.0061 0.0033 'International Tables Vol C Tables 4.2.6.8 and 6.1.1.4'
O O 0.0106 0.0060 'International Tables Vol C Tables 4.2.6.8 and 6.1.1.4'
Zn Zn 0.2839 1.4301 'International Tables Vol C Tables 4.2.6.8 and 6.1.1.4'
H H 0.0000 0.0000 'International Tables Vol C Tables 4.2.6.8 and 6.1.1.4'

loop_
_geom_angle_atom_site_label_1
_geom_angle_atom_site_label_2
_geom_angle_atom_site_label_3
_geom_angle
_geom_angle_site_symmetry_1
_geom_angle_site_symmetry_3
O2 C1 C2 109.7(2) . .
N1 C2 C1 110.3(2) . .
N1 C3 C4 110.3(2) . .
O1 C4 C3 107.1(2) . .
N1 C5 C8 109.8(2) . 2_666
O4 C6 O3 125.3(3) . .
O4 C6 C7 117.2(3) . .
O3 C6 C7 117.5(3) . .
O5 C8 C5 111.4(2) . 2_666
O7 C9 O6 121.2(3) . .
O7 C9 C10 122.2(3) . .
O6 C9 C10 116.6(3) . .
C2 N1 C3 112.5(2) . .
C2 N1 C5 113.2(2) . .
C3 N1 C5 112.8(2) . .
C2 N1 Zn1 104.66(16) . .
C3 N1 Zn1 109.30(17) . .
C5 N1 Zn1 103.64(16) . .
C4 O1 Zn1 113.60(18) . .
C1 O2 Zn2 127.03(17) . .
C1 O2 Zn1 113.02(16) . .
Zn2 O2 Zn1 118.87(10) . .
C6 O3 Zn1 130.79(18) . .
C6 O4 Zn2 129.9(2) . .
C8 O5 Zn2 116.19(18) . .
C8 O5 Zn1 110.76(16) . 2_666
Zn2 O5 Zn1 123.85(10) . 2_666
C9 O6 Zn2 110.90(19) . .
O2 Zn1 O5 119.16(9) . 2_666
O2 Zn1 O3 101.93(8) . .
O5 Zn1 O3 102.52(8) 2_666 .
O2 Zn1 O1 121.65(9) . .
O5 Zn1 O1 113.40(9) 2_666 .
O3 Zn1 O1 89.41(9) . .
O2 Zn1 N1 82.89(8) . .
O5 Zn1 N1 84.30(8) 2_666 .
O3 Zn1 N1 167.95(9) . .
O1 Zn1 N1 78.71(9) . .
O2 Zn2 O5 117.90(9) . .
O2 Zn2 O6 122.17(9) . .
O5 Zn2 O6 111.63(9) . .
O2 Zn2 O4 101.62(9) . .
O5 Zn2 O4 102.07(9) . .
O6 Zn2 O4 95.22(9) . .

loop_
_geom_bond_atom_site_label_1
_geom_bond_atom_site_label_2
_geom_bond_distance
_geom_bond_site_symmetry_2
C1 O2 1.415(3) .
C1 C2 1.520(4) .
C2 N1 1.476(3) .
C3 N1 1.477(4) .
C3 C4 1.511(4) .
C4 O1 1.438(4) .
C5 N1 1.481(4) .
C5 C8 1.520(4) 2_666
C6 O4 1.250(3) .
C6 O3 1.263(3) .
C6 C7 1.502(4) .
C8 O5 1.422(3) .
C8 C5 1.520(4) 2_666
C9 O7 1.220(4) .
C9 O6 1.290(3) .
C9 C10 1.498(4) .
N1 Zn1 2.190(2) .
O1 Zn1 2.080(2) .
O2 Zn2 1.9073(19) .
O2 Zn1 1.9708(19) .
O3 Zn1 2.007(2) .
O4 Zn2 2.017(2) .
O5 Zn2 1.935(2) .
O5 Zn1 1.9778(19) 2_666
O6 Zn2 1.978(2) .
Zn1 O5 1.9778(19) 2_666
